data_2012801
loop_
_publ_author_name
'Shen, Liang'
'Zhang, Yi-Jian'
'Sheng, Guo-Ding'
'Wang, Hua-Tong'

_publ_section_title
;\m-Cyano-1:2\k^2^<i>C</i>:<i>N</i>-tetracyano-1\k^4^<i>C</i>-(5-methyl-5-nitro-3,7-diazanonane-1,9-diamine-2\k^4^<i>N</i>^1,3,7,9^)-nitrosyl-1\k<i>N</i>-copper(II)iron(II)
 dihydrate
;
_journal_issue 7
_journal_name_full 'Acta Crystallographica Section C'
_journal_page_first m382
_journal_page_last m384
_journal_paper_doi 10.1107/S0108270102009149
_journal_volume 58
_journal_year 2002
_chemical_formula_iupac '[Cu Fe (C8 H21 N5 O2) (C N)5 (N O)] , 2H2 O'
_chemical_formula_moiety 'C13 H21 Cu Fe N11 O3 , 2H2 O'
_chemical_formula_sum 'C13 H25 Cu Fe N11 O5'
_chemical_formula_weight 534.83
_chemical_name_systematic
;
\m-Cyano-1:2\k^2^C:N-tetracyano-1\k^4^C-(5-methyl-5-nitro-3,7-diazanonane-
1,9-diamine-2\k^4^N)-nitrosyl-1\kN-copper(II)iron(II) dihydrate
;
_space_group_IT_number 2
_symmetry_cell_setting triclinic
_symmetry_space_group_name_Hall '-P 1'
_symmetry_space_group_name_H-M 'P -1'
_atom_sites_solution_hydrogens geom
_atom_sites_solution_primary direct
_atom_sites_solution_secondary difmap
_audit_creation_method SHELXL97
_cell_angle_alpha 85.550(10)
_cell_angle_beta 80.11(2)
_cell_angle_gamma 68.200(10)
_cell_formula_units_Z 2
_cell_length_a 8.470(2)
_cell_length_b 9.702(2)
_cell_length_c 14.648(3)
_cell_measurement_reflns_used 31
_cell_measurement_temperature 291(2)
_cell_measurement_theta_max 15.93
_cell_measurement_theta_min 2.64
_cell_volume 1100.9(4)
_computing_cell_refinement XSCANS
_computing_data_collection 'XSCANS (Siemens, 1991)'
_computing_data_reduction 'SHELXTL-Plus (Sheldrick, 1990a)'
_computing_molecular_graphics SHELXTL-Plus
_computing_publication_material SHELXTL-Plus
_computing_structure_refinement 'SHELXL97 (Sheldrick, 1997)'
_computing_structure_solution 'SHELXS97 (Sheldrick, 1990b)'
_diffrn_ambient_temperature 291(2)
_diffrn_measured_fraction_theta_full 1.00
_diffrn_measured_fraction_theta_max 1.00
_diffrn_measurement_device_type 'Siemens P4'
_diffrn_measurement_method \w
_diffrn_radiation_monochromator graphite
_diffrn_radiation_source 'normal-focus sealed tube'
_diffrn_radiation_type MoK\a
_diffrn_radiation_wavelength 0.71073
_diffrn_reflns_av_R_equivalents 0.008
_diffrn_reflns_av_sigmaI/netI 0.017
_diffrn_reflns_limit_h_max 10
_diffrn_reflns_limit_h_min 0
_diffrn_reflns_limit_k_max 11
_diffrn_reflns_limit_k_min -10
_diffrn_reflns_limit_l_max 17
_diffrn_reflns_limit_l_min -17
_diffrn_reflns_number 4302
_diffrn_reflns_theta_full 25.00
_diffrn_reflns_theta_max 25.00
_diffrn_reflns_theta_min 2.26
_diffrn_standards_decay_% 0.54
_diffrn_standards_interval_count 97
_diffrn_standards_number 3
_exptl_absorpt_coefficient_mu 1.674
_exptl_absorpt_correction_T_max 0.512
_exptl_absorpt_correction_T_min 0.380
_exptl_absorpt_correction_type empirical
_exptl_absorpt_process_details '(North et al., 1968)'
_exptl_crystal_colour 'dark purple'
_exptl_crystal_density_diffrn 1.613
_exptl_crystal_density_meas ?
_exptl_crystal_density_method 'not measured'
_exptl_crystal_description prism
_exptl_crystal_F_000 550
_exptl_crystal_size_max 0.58
_exptl_crystal_size_mid 0.54
_exptl_crystal_size_min 0.40
_refine_diff_density_max 0.33
_refine_diff_density_min -0.27
_refine_ls_extinction_coef 0.0042(7)
_refine_ls_extinction_expression Fc^*^=kFc[1+0.001xFc^2^\l^3^/sin(2\q)]^-1/4^
_refine_ls_extinction_method 'SHELXL97 (Sheldrick, 1997)'
_refine_ls_goodness_of_fit_ref 1.053
_refine_ls_hydrogen_treatment mixed
_refine_ls_matrix_type full
_refine_ls_number_parameters 307
_refine_ls_number_reflns 3874
_refine_ls_number_restraints 7
_refine_ls_restrained_S_all 1.053
_refine_ls_R_factor_all 0.029
_refine_ls_R_factor_gt 0.025
_refine_ls_shift/su_max 0.001
_refine_ls_shift/su_mean 0.000
_refine_ls_structure_factor_coef Fsqd
_refine_ls_weighting_details 'calc w = 1/[\s^2^(Fo^2^)+(0.0379P)^2^+0.3921P] where P=(Fo^2^+2Fc^2^)/3'
_refine_ls_weighting_scheme calc
_refine_ls_wR_factor_gt 0.066
_refine_ls_wR_factor_ref 0.067
_reflns_number_gt 3436
_reflns_number_total 3874
_reflns_threshold_expression I>2\s(I)
_cod_data_source_file fg1643.cif
_cod_data_source_block I
_cod_depositor_comments
;
The following automatic conversions were performed:
'_symmetry_cell_setting' value 'Triclinic' changed to 'triclinic'
according to '/home/saulius/struct/CIF-dictionaries/cif_core.dic'
dictionary named 'cif_core.dic' version 2.4.1 from 2010-06-29.

Automatic conversion script
Id: cif_fix_enum 1527 2010-12-29 10:47:43Z saulius 

The following automatic conversions were performed:

'_symmetry_cell_setting' value 'Triclinic' changed to 'triclinic'
according to /home/saulius/struct/CIF-dictionaries/cif_core.dic
dictionary named 'cif_core.dic' version 2.4.1 from 2010-06-29.

Automatic conversion script
Id: cif_fix_values 1715 2011-07-08 13:25:40Z adriana 

The following automatic conversions were performed:

'_exptl_crystal_density_meas' value 'not measured' was changed to '?'
- the value is perceived as not measured.

Automatic conversion script
Id: cif_fix_values 3008 2015-01-20 13:52:24Z robertas 
;
_cod_original_sg_symbol_H-M P-1
_cod_database_code 2012801
_cod_database_fobs_code 2012801

loop_
_symmetry_equiv_pos_as_xyz
'x, y, z'
'-x, -y, -z'

loop_
_atom_site_label
_atom_site_fract_x
_atom_site_fract_y
_atom_site_fract_z
_atom_site_U_iso_or_equiv
_atom_site_adp_type
_atom_site_calc_flag
_atom_site_refinement_flags
_atom_site_occupancy
_atom_site_disorder_assembly
_atom_site_disorder_group
_atom_site_type_symbol
Cu 0.19133(3) 0.20779(3) 0.191616(17) 0.02803(9) Uani d . 1 . . Cu
Fe -0.18785(4) 0.73472(3) 0.32692(2) 0.02823(10) Uani d . 1 . . Fe
O1 0.7112(2) 0.3337(2) 0.09481(14) 0.0593(5) Uani d . 1 . . O
O2 0.7135(14) 0.1735(11) 0.1990(12) 0.054(2) Uani d PD 0.50 . . O
O4 0.2433(3) 0.6895(2) 0.59839(14) 0.0542(5) Uani d D 1 . . O
O5 -0.6254(3) 0.8399(3) 0.04973(14) 0.0566(5) Uani d D 1 . . O
N1 0.0791(3) 0.1023(2) 0.28877(14) 0.0411(5) Uani d . 1 . . N
H1NA -0.0275 0.1641 0.3113 0.049 Uiso calc R 1 . . H
H1NB 0.0702 0.0241 0.2639 0.049 Uiso calc R 1 . . H
N2 0.3421(2) 0.20215(18) 0.28489(11) 0.0272(4) Uani d . 1 . . N
H2N 0.4425 0.1237 0.2708 0.033 Uiso calc R 1 . . H
N3 0.3198(2) 0.3044(2) 0.09380(12) 0.0301(4) Uani d . 1 . . N
H3N 0.4236 0.2349 0.0718 0.036 Uiso calc R 1 . . H
N4 0.0977(2) 0.1613(2) 0.08578(13) 0.0404(5) Uani d . 1 . . N
H4NA 0.1249 0.0627 0.0832 0.049 Uiso calc R 1 . . H
H4NB -0.0177 0.2054 0.0944 0.049 Uiso calc R 1 . . H
N5 0.6355(2) 0.2906(2) 0.16278(14) 0.0375(4) Uani d D 1 . . N
N6 -0.0187(2) 0.4357(2) 0.22588(14) 0.0383(5) Uani d . 1 . . N
O3 -0.4086(3) 0.6420(2) 0.45856(14) 0.0692(6) Uani d . 1 . . O
N8 0.0611(3) 0.8285(2) 0.17842(15) 0.0464(5) Uani d . 1 . . N
N9 0.1116(3) 0.6357(3) 0.43963(18) 0.0657(7) Uani d . 1 . . N
N10 -0.4574(3) 0.8736(2) 0.19694(14) 0.0446(5) Uani d . 1 . . N
N11 -0.3116(3) 1.0431(2) 0.41346(15) 0.0494(5) Uani d . 1 . . N
C1 0.1832(3) 0.0516(3) 0.36375(18) 0.0487(6) Uani d . 1 . . C
H1A 0.2763 -0.0422 0.3479 0.058 Uiso calc R 1 . . H
H1B 0.1128 0.0377 0.4206 0.058 Uiso calc R 1 . . H
C2 0.2548(3) 0.1685(3) 0.37641(16) 0.0422(6) Uani d . 1 . . C
H2A 0.1624 0.2578 0.4011 0.051 Uiso calc R 1 . . H
H2B 0.3363 0.1330 0.4199 0.051 Uiso calc R 1 . . H
C3 0.3868(3) 0.3335(2) 0.29182(15) 0.0318(5) Uani d . 1 . . C
H3A 0.4719 0.3083 0.3331 0.038 Uiso calc R 1 . . H
H3B 0.2847 0.4115 0.3211 0.038 Uiso calc R 1 . . H
C4 0.4559(3) 0.3972(2) 0.20284(15) 0.0312(5) Uani d . 1 . . C
C5 0.3478(3) 0.4329(2) 0.12536(15) 0.0328(5) Uani d . 1 . . C
H5A 0.2368 0.5085 0.1465 0.039 Uiso calc R 1 . . H
H5B 0.4037 0.4741 0.0730 0.039 Uiso calc R 1 . . H
C6 0.2123(3) 0.3470(3) 0.01910(16) 0.0457(6) Uani d . 1 . . C
H6A 0.2737 0.3769 -0.0362 0.055 Uiso calc R 1 . . H
H6B 0.1067 0.4300 0.0384 0.055 Uiso calc R 1 . . H
C7 0.1713(3) 0.2153(3) -0.00112(17) 0.0537(7) Uani d . 1 . . C
H7A 0.0898 0.2438 -0.0446 0.064 Uiso calc R 1 . . H
H7B 0.2753 0.1373 -0.0286 0.064 Uiso calc R 1 . . H
C8 0.4822(3) 0.5369(3) 0.2282(2) 0.0486(6) Uani d . 1 . . C
H8A 0.3743 0.6072 0.2564 0.058 Uiso calc R 1 . . H
H8B 0.5255 0.5802 0.1732 0.058 Uiso calc R 1 . . H
H8C 0.5632 0.5106 0.2710 0.058 Uiso calc R 1 . . H
C9 -0.0858(3) 0.5470(2) 0.26230(15) 0.0309(5) Uani d . 1 . . C
N7 -0.3177(3) 0.6788(2) 0.40502(13) 0.0380(4) Uani d . 1 . . N
C11 -0.0329(3) 0.7968(2) 0.23372(16) 0.0337(5) Uani d . 1 . . C
C12 0.0015(3) 0.6711(3) 0.39785(17) 0.0408(5) Uani d . 1 . . C
C13 -0.3552(3) 0.8191(2) 0.24329(15) 0.0325(5) Uani d . 1 . . C
C14 -0.2636(3) 0.9302(2) 0.37982(15) 0.0342(5) Uani d . 1 . . C
O2' 0.6747(15) 0.1657(10) 0.1960(14) 0.068(4) Uani d PD 0.50 . . O
H4OA 0.221(5) 0.662(4) 0.5513(15) 0.105(15) Uiso d D 1 . . H
H4OB 0.270(4) 0.764(2) 0.5843(19) 0.071(11) Uiso d D 1 . . H
H5OA -0.586(4) 0.853(4) 0.0936(15) 0.065(10) Uiso d D 1 . . H
H5OB -0.706(3) 0.815(4) 0.072(2) 0.068(10) Uiso d D 1 . . H

loop_
_atom_site_aniso_label
_atom_site_aniso_U_11
_atom_site_aniso_U_22
_atom_site_aniso_U_33
_atom_site_aniso_U_12
_atom_site_aniso_U_13
_atom_site_aniso_U_23
Cu 0.03029(15) 0.03079(15) 0.02506(15) -0.01437(11) -0.00042(10) -0.00438(10)
Fe 0.02927(17) 0.02657(17) 0.02740(17) -0.00988(13) 0.00095(13) -0.00527(12)
O1 0.0360(10) 0.0706(13) 0.0622(12) -0.0185(9) 0.0076(9) 0.0141(10)
O2 0.018(5) 0.052(3) 0.078(4) -0.005(2) -0.002(4) 0.031(3)
O4 0.0621(12) 0.0578(12) 0.0510(12) -0.0318(10) -0.0077(10) -0.0001(9)
O5 0.0446(11) 0.0839(15) 0.0422(11) -0.0244(11) -0.0038(9) -0.0080(10)
N1 0.0459(12) 0.0410(11) 0.0428(11) -0.0267(10) 0.0037(9) -0.0053(9)
N2 0.0246(8) 0.0279(9) 0.0256(9) -0.0075(7) -0.0013(7) 0.0030(7)
N3 0.0236(9) 0.0381(10) 0.0254(9) -0.0078(8) -0.0040(7) 0.0006(7)
N4 0.0308(10) 0.0463(12) 0.0455(11) -0.0132(9) -0.0048(9) -0.0153(9)
N5 0.0255(10) 0.0426(12) 0.0447(12) -0.0130(9) -0.0062(9) 0.0022(9)
N6 0.0337(10) 0.0317(10) 0.0452(11) -0.0105(8) 0.0062(9) -0.0101(9)
O3 0.0724(14) 0.0677(13) 0.0628(13) -0.0366(12) 0.0283(11) -0.0036(11)
N8 0.0441(12) 0.0526(13) 0.0474(12) -0.0271(11) 0.0044(10) -0.0068(10)
N9 0.0538(15) 0.0768(18) 0.0572(15) -0.0053(13) -0.0207(13) -0.0148(13)
N10 0.0439(12) 0.0485(12) 0.0404(12) -0.0139(10) -0.0082(10) -0.0074(10)
N11 0.0690(15) 0.0354(12) 0.0425(12) -0.0168(11) -0.0075(11) -0.0070(10)
C1 0.0463(14) 0.0451(14) 0.0485(15) -0.0182(12) 0.0052(12) 0.0153(12)
C2 0.0402(13) 0.0610(16) 0.0256(11) -0.0217(12) -0.0022(10) 0.0090(11)
C3 0.0304(11) 0.0379(12) 0.0287(11) -0.0135(9) -0.0049(9) -0.0041(9)
C4 0.0238(10) 0.0324(11) 0.0377(12) -0.0113(9) -0.0037(9) 0.0001(9)
C5 0.0272(11) 0.0345(12) 0.0363(12) -0.0129(9) -0.0041(9) 0.0095(9)
C6 0.0390(13) 0.0704(18) 0.0273(12) -0.0191(12) -0.0115(10) 0.0115(11)
C7 0.0445(15) 0.087(2) 0.0307(13) -0.0222(14) -0.0082(11) -0.0149(13)
C8 0.0453(15) 0.0409(14) 0.0672(18) -0.0242(12) -0.0081(13) -0.0042(13)
C9 0.0272(11) 0.0317(12) 0.0329(11) -0.0118(9) 0.0005(9) -0.0018(9)
N7 0.0421(11) 0.0309(10) 0.0363(11) -0.0113(9) 0.0043(9) -0.0067(8)
C11 0.0347(12) 0.0307(11) 0.0380(12) -0.0134(10) -0.0046(10) -0.0087(9)
C12 0.0415(13) 0.0391(13) 0.0365(13) -0.0084(11) -0.0028(11) -0.0097(10)
C13 0.0347(12) 0.0300(11) 0.0329(11) -0.0141(10) 0.0032(10) -0.0089(9)
C14 0.0400(12) 0.0338(12) 0.0287(11) -0.0137(10) -0.0043(9) -0.0015(9)
O2' 0.017(5) 0.047(4) 0.115(6) 0.003(3) 0.016(4) 0.017(4)

loop_
_atom_type_symbol
_atom_type_description
_atom_type_scat_dispersion_real
_atom_type_scat_dispersion_imag
_atom_type_scat_source
C C 0.0033 0.0016 'International Tables Vol C Tables 4.2.6.8 and 6.1.1.4'
H H 0.0000 0.0000 'International Tables Vol C Tables 4.2.6.8 and 6.1.1.4'
N N 0.0061 0.0033 'International Tables Vol C Tables 4.2.6.8 and 6.1.1.4'
O O 0.0106 0.0060 'International Tables Vol C Tables 4.2.6.8 and 6.1.1.4'
Fe Fe 0.3463 0.8444 'International Tables Vol C Tables 4.2.6.8 and 6.1.1.4'
Cu Cu 0.3201 1.2651 'International Tables Vol C Tables 4.2.6.8 and 6.1.1.4'

loop_
_geom_angle_atom_site_label_1
_geom_angle_atom_site_label_2
_geom_angle_atom_site_label_3
_geom_angle
_geom_angle_publ_flag
N1 Cu N4 95.69(8) yes
N1 Cu N2 85.80(8) ?
N4 Cu N2 163.66(7) yes
N1 Cu N3 176.38(8) yes
N4 Cu N3 85.49(8) ?
N2 Cu N3 92.11(7) yes
N1 Cu N6 93.43(8) ?
N4 Cu N6 97.44(8) ?
N2 Cu N6 98.71(7) ?
N3 Cu N6 89.80(7) ?
N7 Fe C13 94.64(10) ?
N7 Fe C14 93.92(9) ?
C13 Fe C14 87.93(9) ?
N7 Fe C12 95.20(10) ?
C13 Fe C12 169.74(10) yes
C14 Fe C12 88.52(10) ?
N7 Fe C9 94.46(9) ?
C13 Fe C9 92.65(9) ?
C14 Fe C9 171.53(9) yes
C12 Fe C9 89.46(9) ?
N7 Fe C11 178.87(9) yes
C13 Fe C11 85.45(9) ?
C14 Fe C11 87.21(9) ?
C12 Fe C11 84.76(10) ?
C9 Fe C11 84.41(9) ?
H4OA O4 H4OB 109(3) ?
H5OA O5 H5OB 106(3) ?
C1 N1 Cu 109.09(14) ?
C1 N1 H1NA 109.9 ?
Cu N1 H1NA 109.9 ?
C1 N1 H1NB 109.9 ?
Cu N1 H1NB 109.9 ?
H1NA N1 H1NB 108.3 ?
C3 N2 C2 110.02(17) ?
C3 N2 Cu 118.11(13) ?
C2 N2 Cu 106.39(13) ?
C3 N2 H2N 107.3 ?
C2 N2 H2N 107.3 ?
Cu N2 H2N 107.3 ?
C5 N3 C6 111.53(18) ?
C5 N3 Cu 115.17(13) ?
C6 N3 Cu 103.63(13) ?
C5 N3 H3N 108.8 ?
C6 N3 H3N 108.8 ?
Cu N3 H3N 108.8 ?
C7 N4 Cu 109.33(14) ?
C7 N4 H4NA 109.8 ?
Cu N4 H4NA 109.8 ?
C7 N4 H4NB 109.8 ?
Cu N4 H4NB 109.8 ?
H4NA N4 H4NB 108.3 ?
O2 N5 O2' 17.7(12) ?
O2 N5 O1 118.0(7) ?
O2' N5 O1 127.7(8) ?
O2 N5 C4 124.5(8) ?
O2' N5 C4 114.4(7) ?
O1 N5 C4 117.11(18) ?
C9 N6 Cu 157.02(18) yes
N1 C1 C2 107.74(19) ?
N1 C1 H1A 110.2 ?
C2 C1 H1A 110.2 ?
N1 C1 H1B 110.2 ?
C2 C1 H1B 110.2 ?
H1A C1 H1B 108.5 ?
N2 C2 C1 108.85(19) ?
N2 C2 H2A 109.9 ?
C1 C2 H2A 109.9 ?
N2 C2 H2B 109.9 ?
C1 C2 H2B 109.9 ?
H2A C2 H2B 108.3 ?
N2 C3 C4 117.77(17) ?
N2 C3 H3A 107.9 ?
C4 C3 H3A 107.9 ?
N2 C3 H3B 107.9 ?
C4 C3 H3B 107.9 ?
H3A C3 H3B 107.2 ?
C3 C4 C5 116.34(17) ?
C3 C4 N5 110.60(17) ?
C5 C4 N5 106.64(17) ?
C3 C4 C8 107.39(18) ?
C5 C4 C8 110.07(19) ?
N5 C4 C8 105.25(17) ?
N3 C5 C4 114.30(17) ?
N3 C5 H5A 108.7 ?
C4 C5 H5A 108.7 ?
N3 C5 H5B 108.7 ?
C4 C5 H5B 108.7 ?
H5A C5 H5B 107.6 ?
N3 C6 C7 108.4(2) ?
N3 C6 H6A 110.0 ?
C7 C6 H6A 110.0 ?
N3 C6 H6B 110.0 ?
C7 C6 H6B 110.0 ?
H6A C6 H6B 108.4 ?
N4 C7 C6 108.85(19) ?
N4 C7 H7A 109.9 ?
C6 C7 H7A 109.9 ?
N4 C7 H7B 109.9 ?
C6 C7 H7B 109.9 ?
H7A C7 H7B 108.3 ?
C4 C8 H8A 109.5 ?
C4 C8 H8B 109.5 ?
H8A C8 H8B 109.5 ?
C4 C8 H8C 109.5 ?
H8A C8 H8C 109.5 ?
H8B C8 H8C 109.5 ?
N6 C9 Fe 176.73(19) yes
O3 N7 Fe 179.1(2) yes
N8 C11 Fe 177.8(2) yes
N9 C12 Fe 179.2(2) yes
N10 C13 Fe 177.0(2) yes
N11 C14 Fe 177.4(2) yes

loop_
_geom_bond_atom_site_label_1
_geom_bond_atom_site_label_2
_geom_bond_site_symmetry_2
_geom_bond_distance
_geom_bond_publ_flag
Cu N1 . 2.0019(19) yes
Cu N4 . 2.0076(19) yes
Cu N2 . 2.0093(17) yes
Cu N3 . 2.0322(18) yes
Cu N6 . 2.2915(19) yes
Fe N7 . 1.651(2) yes
Fe C13 . 1.939(3) yes
Fe C14 . 1.940(2) yes
Fe C12 . 1.941(3) yes
Fe C9 . 1.944(2) yes
Fe C11 . 1.948(2) yes
O1 N5 . 1.222(3) ?
O2 N5 . 1.216(4) ?
O4 H4OA . 0.83(3) ?
O4 H4OB . 0.84(3) ?
O5 H5OA . 0.81(3) ?
O5 H5OB . 0.82(3) ?
N1 C1 . 1.467(3) ?
N1 H1NA . 0.90 ?
N1 H1NB . 0.90 ?
N2 C3 . 1.473(3) ?
N2 C2 . 1.490(3) ?
N2 H2N . 0.91 ?
N3 C5 . 1.473(3) ?
N3 C6 . 1.480(3) ?
N3 H3N . 0.91 ?
N4 C7 . 1.466(3) ?
N4 H4NA . 0.90 ?
N4 H4NB . 0.90 ?
N5 O2' . 1.217(4) ?
N5 C4 . 1.532(3) ?
N6 C9 . 1.141(3) yes
O3 N7 . 1.135(3) yes
N8 C11 . 1.143(3) ?
N9 C12 . 1.135(3) ?
N10 C13 . 1.139(3) ?
N11 C14 . 1.136(3) ?
C1 C2 . 1.507(4) ?
C1 H1A . 0.97 ?
C1 H1B . 0.97 ?
C2 H2A . 0.97 ?
C2 H2B . 0.97 ?
C3 C4 . 1.518(3) ?
C3 H3A . 0.97 ?
C3 H3B . 0.97 ?
C4 C5 . 1.519(3) ?
C4 C8 . 1.535(3) ?
C5 H5A . 0.97 ?
C5 H5B . 0.97 ?
C6 C7 . 1.505(4) ?
C6 H6A . 0.97 ?
C6 H6B . 0.97 ?
C7 H7A . 0.97 ?
C7 H7B . 0.97 ?
C8 H8A . 0.96 ?
C8 H8B . 0.96 ?
C8 H8C . 0.96 ?

loop_
_geom_hbond_atom_site_label_D
_geom_hbond_atom_site_label_H
_geom_hbond_atom_site_label_A
_geom_hbond_site_symmetry_A
_geom_hbond_distance_DH
_geom_hbond_distance_HA
_geom_hbond_distance_DA
_geom_hbond_angle_DHA
_geom_hbond_publ_flag
O4 H4OA N9 . 0.83(3) 2.09(3) 2.905(4) 167(4) yes
O4 H4OB N11 2_576 0.84(3) 2.03(2) 2.847(3) 165(3) yes
O5 H5OA N10 . 0.81(3) 2.07(3) 2.879(3) 173(3) yes
O5 H5OB N8 1_455 0.82(3) 2.26(3) 3.014(4) 153(3) yes
N1 H1NA O4 2_566 0.90 2.15 3.023(3) 162 yes
N1 H1NB N8 1_545 0.90 2.38 3.278(3) 172 yes
N2 H2N N10 1_645 0.91 2.52 3.251(3) 138 yes
N3 H3N O5 2_565 0.91 2.20 2.996(3) 145 yes
N4 H4NA O5 1_645 0.90 2.41 3.147(3) 140 yes
N4 H4NB O1 1_455 0.90 2.17 3.058(3) 170 yes

loop_
_geom_torsion_atom_site_label_1
_geom_torsion_atom_site_label_2
_geom_torsion_atom_site_label_3
_geom_torsion_atom_site_label_4
_geom_torsion
N4 Cu N1 C1 152.24(16)
N2 Cu N1 C1 -11.42(16)
N6 Cu N1 C1 -109.92(16)
N1 Cu N2 C3 -140.67(15)
N4 Cu N2 C3 123.4(3)
N3 Cu N2 C3 42.29(15)
N6 Cu N2 C3 -47.83(15)
N1 Cu N2 C2 -16.51(14)
N4 Cu N2 C2 -112.4(3)
N3 Cu N2 C2 166.46(14)
N6 Cu N2 C2 76.33(15)
N4 Cu N3 C5 148.07(15)
N2 Cu N3 C5 -48.12(14)
N6 Cu N3 C5 50.59(14)
N4 Cu N3 C6 25.98(15)
N2 Cu N3 C6 -170.21(15)
N6 Cu N3 C6 -71.50(15)
N1 Cu N4 C7 -175.14(17)
N2 Cu N4 C7 -80.7(3)
N3 Cu N4 C7 1.42(16)
N6 Cu N4 C7 90.64(17)
N1 Cu N6 C9 89.6(5)
N4 Cu N6 C9 -174.2(4)
N2 Cu N6 C9 3.3(5)
N3 Cu N6 C9 -88.8(5)
Cu N1 C1 C2 36.7(2)
C3 N2 C2 C1 170.19(19)
Cu N2 C2 C1 41.2(2)
N1 C1 C2 N2 -52.2(3)
C2 N2 C3 C4 -172.28(18)
Cu N2 C3 C4 -49.9(2)
N2 C3 C4 C5 53.0(3)
N2 C3 C4 N5 -68.8(2)
N2 C3 C4 C8 176.85(18)
O2 N5 C4 C3 -2.1(10)
O2' N5 C4 C3 14.6(10)
O1 N5 C4 C3 -174.57(19)
O2 N5 C4 C5 -129.5(10)
O2' N5 C4 C5 -112.8(10)
O1 N5 C4 C5 58.0(2)
O2 N5 C4 C8 113.6(10)
O2' N5 C4 C8 130.3(10)
O1 N5 C4 C8 -58.9(3)
C6 N3 C5 C4 179.42(18)
Cu N3 C5 C4 61.7(2)
C3 C4 C5 N3 -59.4(2)
N5 C4 C5 N3 64.5(2)
C8 C4 C5 N3 178.14(18)
C5 N3 C6 C7 -173.10(19)
Cu N3 C6 C7 -48.6(2)
Cu N4 C7 C6 -28.8(2)
N3 C6 C7 N4 52.8(3)
